data_7049004
loop_
_publ_author_name
'Markad, Datta'
'Khullar, Sadhika'
'Mandal, Sanjay K.'

_publ_section_title
;
 Novel primary amide-based cationic metal complexes: green synthesis,
 crystal structures, Hirshfeld surface analysis and solvent-free
 cyanosilylation reaction.
;
_journal_issue 11
_journal_name_full 'Dalton transactions (Cambridge, England : 2003)'
_journal_page_first 3743
_journal_page_last 3757
_journal_paper_doi 10.1039/c8dt04773a
_journal_volume 48
_journal_year 2019
_chemical_absolute_configuration unk
_chemical_formula_moiety 'C18 H26 Cd N6 O3, 2(Cl O4), H2 O'
_chemical_formula_sum 'C18 H28 Cd Cl2 N6 O12'
_chemical_formula_weight 703.76
_space_group_crystal_system hexagonal
_space_group_IT_number 179
_space_group_name_Hall 'P 65 2 (0 0 1)'
_space_group_name_H-M_alt 'P 65 2 2'
_symmetry_space_group_name_Hall 'P 65 2 (0 0 1)'
_symmetry_space_group_name_H-M 'P 65 2 2'
_atom_sites_solution_hydrogens mixed
_audit_creation_date 2018-12-02
_audit_creation_method
;
Olex2 1.2
(compiled 2018.05.29 svn.r3508 for OlexSys, GUI svn.r5506)
;
_audit_update_record
;
2019-01-31 deposited with the CCDC.
2019-02-12 downloaded from the CCDC.
;
_cell_angle_alpha 90
_cell_angle_beta 90
_cell_angle_gamma 120
_cell_formula_units_Z 6
_cell_length_a 8.9752(2)
_cell_length_b 8.9752(2)
_cell_length_c 57.3894(12)
_cell_measurement_reflns_used 9984
_cell_measurement_temperature 100(2)
_cell_measurement_theta_max 24.99
_cell_measurement_theta_min 2.64
_cell_volume 4003.60(15)
_computing_cell_refinement 'SAINT v8.34A (Bruker, 2013)'
_computing_data_collection 'Bruker APEX-II'
_computing_data_reduction 'SAINT v8.34A (Bruker, 2013)'
_computing_molecular_graphics 'Olex2 (Dolomanov et al., 2009)'
_computing_publication_material 'Olex2 (Dolomanov et al., 2009)'
_computing_structure_refinement 'ShelXL (Sheldrick, 2015)'
_computing_structure_solution 'ShelXT (Sheldrick, 2015)'
_diffrn_ambient_temperature 100.0
_diffrn_detector_area_resol_mean 8
_diffrn_measured_fraction_theta_full 0.996
_diffrn_measured_fraction_theta_max 0.996
_diffrn_measurement_device_type 'Bruker APEX-II CCD'
_diffrn_measurement_method '\f and \w scans'
_diffrn_radiation_type MoK\a
_diffrn_radiation_wavelength 0.71073
_diffrn_reflns_av_R_equivalents 0.0308
_diffrn_reflns_av_unetI/netI 0.0190
_diffrn_reflns_Laue_measured_fraction_full 0.996
_diffrn_reflns_Laue_measured_fraction_max 0.996
_diffrn_reflns_limit_h_max 10
_diffrn_reflns_limit_h_min -8
_diffrn_reflns_limit_k_max 10
_diffrn_reflns_limit_k_min -7
_diffrn_reflns_limit_l_max 64
_diffrn_reflns_limit_l_min -68
_diffrn_reflns_number 20558
_diffrn_reflns_point_group_measured_fraction_full 0.997
_diffrn_reflns_point_group_measured_fraction_max 0.997
_diffrn_reflns_theta_full 25.027
_diffrn_reflns_theta_max 25.027
_diffrn_reflns_theta_min 2.129
_exptl_absorpt_coefficient_mu 1.089
_exptl_absorpt_correction_T_max 0.7452
_exptl_absorpt_correction_T_min 0.6631
_exptl_absorpt_correction_type multi-scan
_exptl_absorpt_process_details 'SADABS-2014/5 (Bruker,2014/5)'
_exptl_crystal_colour colorless
_exptl_crystal_density_diffrn 1.751
_exptl_crystal_description hexagonal
_exptl_crystal_F_000 2136
_exptl_crystal_size_max 0.02
_exptl_crystal_size_mid 0.016
_exptl_crystal_size_min 0.012
_refine_diff_density_max 0.445
_refine_diff_density_min -0.288
_refine_diff_density_rms 0.063
_refine_ls_abs_structure_details
;
 Flack x determined using 772 quotients [(I+)-(I-)]/[(I+)+(I-)]
 (Parsons, Flack and Wagner, Acta Cryst. B69 (2013) 249-259).
;
_refine_ls_abs_structure_Flack -0.003(11)
_refine_ls_extinction_method none
_refine_ls_goodness_of_fit_ref 1.116
_refine_ls_hydrogen_treatment mixed
_refine_ls_matrix_type full
_refine_ls_number_parameters 186
_refine_ls_number_reflns 2368
_refine_ls_number_restraints 0
_refine_ls_restrained_S_all 1.116
_refine_ls_R_factor_all 0.0272
_refine_ls_R_factor_gt 0.0261
_refine_ls_shift/su_max 0.000
_refine_ls_shift/su_mean 0.000
_refine_ls_structure_factor_coef Fsqd
_refine_ls_weighting_details 'w=1/[\s^2^(Fo^2^)+(0.0149P)^2^+7.7410P] where P=(Fo^2^+2Fc^2^)/3'
_refine_ls_weighting_scheme calc
_refine_ls_wR_factor_gt 0.0571
_refine_ls_wR_factor_ref 0.0575
_reflns_Friedel_coverage 0.518
_reflns_Friedel_fraction_full 1.000
_reflns_Friedel_fraction_max 1.000
_reflns_number_gt 2309
_reflns_number_total 2368
_reflns_threshold_expression 'I > 2\s(I)'
_cod_data_source_file c8dt04773a2.cif
_cod_data_source_block 4
_cod_depositor_comments 'Adding full bibliography for 7049003--7049007.cif.'
_cod_original_cell_volume 4003.6(2)
_cod_database_code 7049004
_shelx_shelxl_version_number 2018/1
_shelx_space_group_comment
;
The symmetry employed for this shelxl refinement is uniquely defined
by the following loop, which should always be used as a source of
symmetry information in preference to the above space-group names.
They are only intended as comments.
;
_shelx_estimated_absorpt_t_max 0.989
_shelx_estimated_absorpt_t_min 0.986
_olex2_refinement_description
;
1. Fixed Uiso
 At 1.2 times of:
  All C(H) groups, All C(H,H) groups, All N(H,H) groups
2.a Secondary CH2 refined with riding coordinates:
 C3(H3A,H3B), C6(H6A,H6B), C7(H7A,H7B)
2.b Aromatic/amide H refined with riding coordinates:
 C2(H2), C8(H8), C9(H9), C10(H10)
2.c X=CH2 refined with riding coordinates:
 N2(H2A,H2B)
;
_olex2_submission_special_instructions 'No special instructions were received'

loop_
_space_group_symop_operation_xyz
'x, y, z'
'-y, x-y, z+2/3'
'-x+y, -x, z+1/3'
'-x, -y, z+1/2'
'y, -x+y, z+1/6'
'x-y, x, z+5/6'
'y, x, -z+2/3'
'x-y, -y, -z'
'-x, -x+y, -z+1/3'
'-y, -x, -z+1/6'
'-x+y, y, -z+1/2'
'x, x-y, -z+5/6'

loop_
_atom_site_label
_atom_site_type_symbol
_atom_site_fract_x
_atom_site_fract_y
_atom_site_fract_z
_atom_site_U_iso_or_equiv
_atom_site_adp_type
_atom_site_occupancy
_atom_site_site_symmetry_order
_atom_site_calc_flag
_atom_site_refinement_flags_posn
_atom_site_refinement_flags_adp
_atom_site_refinement_flags_occupancy
Cd1 Cd 0.51884(4) 0.51884(4) 0.333333 0.01274(11) Uani 1 2 d S T P
O1 O 0.7727(5) 0.7727(5) 0.333333 0.0231(10) Uani 1 2 d S T P
H1 H 0.823(7) 0.795(7) 0.3441(8) 0.035(18) Uiso 1 1 d . . .
O2 O 0.5248(4) 0.6153(3) 0.37188(5) 0.0189(7) Uani 1 1 d . . .
N1 N 0.3474(5) 0.6226(5) 0.31464(6) 0.0204(8) Uani 1 1 d . . .
N2 N 0.4244(5) 0.5169(5) 0.40775(6) 0.0291(9) Uani 1 1 d . . .
H2A H 0.513638 0.604952 0.414290 0.035 Uiso 1 1 calc R . .
H2B H 0.343195 0.436941 0.416491 0.035 Uiso 1 1 calc R . .
N3 N 0.2339(4) 0.3779(5) 0.35006(6) 0.0180(8) Uani 1 1 d . . .
C2 C 0.3805(7) 0.7011(6) 0.29364(7) 0.0260(11) Uani 1 1 d . . .
H2 H 0.485996 0.730636 0.286115 0.031 Uiso 1 1 calc R . .
C3 C 0.2568(6) 0.3463(6) 0.37475(7) 0.0212(10) Uani 1 1 d . . .
H3A H 0.273866 0.245742 0.375905 0.025 Uiso 1 1 calc R . .
H3B H 0.152616 0.320771 0.383760 0.025 Uiso 1 1 calc R . .
C4 C 0.1969(6) 0.5787(6) 0.32479(8) 0.0219(10) Uani 1 1 d . . .
C5 C 0.4122(5) 0.5045(5) 0.38474(7) 0.0192(9) Uani 1 1 d . . .
C6 C 0.1247(5) 0.2183(6) 0.33675(8) 0.0220(10) Uani 1 1 d . . .
H6A H 0.082720 0.247616 0.322487 0.026 Uiso 1 1 calc R . .
H6B H 0.023262 0.140820 0.346296 0.026 Uiso 1 1 calc R . .
C7 C 0.1668(6) 0.4972(6) 0.34859(8) 0.0245(10) Uani 1 1 d . . .
H7A H 0.223955 0.588444 0.360495 0.029 Uiso 1 1 calc R . .
H7B H 0.041885 0.434143 0.351958 0.029 Uiso 1 1 calc R . .
C8 C 0.0767(7) 0.6120(7) 0.31462(8) 0.0343(12) Uani 1 1 d . . .
H8 H -0.029103 0.579555 0.322259 0.041 Uiso 1 1 calc R . .
C9 C 0.2681(9) 0.7400(7) 0.28275(8) 0.0412(15) Uani 1 1 d . . .
H9 H 0.296378 0.798292 0.268199 0.049 Uiso 1 1 calc R . .
C10 C 0.1124(9) 0.6923(8) 0.29348(9) 0.0466(17) Uani 1 1 d . . .
H10 H 0.031002 0.715218 0.286174 0.056 Uiso 1 1 calc R . .
Cl1 Cl 0.06419(14) 0.22145(14) 0.44871(2) 0.0200(2) Uani 1 1 d . . .
O3 O -0.0007(5) 0.2734(5) 0.42954(5) 0.0371(9) Uani 1 1 d . . .
O4 O -0.0376(5) 0.0412(4) 0.45228(7) 0.0503(11) Uani 1 1 d . . .
O5 O 0.2353(5) 0.2626(7) 0.44494(9) 0.0816(18) Uani 1 1 d . . .
O6 O 0.0536(9) 0.2995(8) 0.46933(7) 0.099(2) Uani 1 1 d . . .
O7 O 0.7136(6) 0.8568(3) 0.416667 0.0248(11) Uani 1 2 d S T P
H7 H 0.779(9) 0.914(10) 0.4267(11) 0.09(3) Uiso 1 1 d . . .

loop_
_atom_site_aniso_label
_atom_site_aniso_U_11
_atom_site_aniso_U_22
_atom_site_aniso_U_33
_atom_site_aniso_U_23
_atom_site_aniso_U_13
_atom_site_aniso_U_12
Cd1 0.01102(15) 0.01102(15) 0.01221(18) 0.00088(8) -0.00088(8) 0.00253(17)
O1 0.0230(18) 0.0230(18) 0.009(2) 0.0012(11) -0.0012(11) 0.001(2)
O2 0.0178(16) 0.0178(15) 0.0123(13) 0.0004(12) 0.0020(12) 0.0023(13)
N1 0.027(2) 0.020(2) 0.0141(17) 0.0006(15) -0.0036(16) 0.0114(17)
N2 0.032(2) 0.024(2) 0.0121(17) -0.0003(16) 0.0017(16) -0.0005(18)
N3 0.0164(17) 0.017(2) 0.0140(16) 0.0007(15) -0.0009(14) 0.0030(16)
C2 0.045(3) 0.024(3) 0.011(2) 0.0012(18) -0.005(2) 0.018(2)
C3 0.020(2) 0.017(2) 0.015(2) 0.0026(17) 0.0019(17) 0.0007(18)
C4 0.026(3) 0.024(3) 0.020(2) -0.0109(19) -0.0064(18) 0.016(2)
C5 0.022(2) 0.017(2) 0.019(2) 0.0022(18) 0.0005(18) 0.010(2)
C6 0.014(2) 0.020(2) 0.018(2) -0.0009(19) 0.0003(18) -0.0016(19)
C7 0.018(2) 0.033(3) 0.023(2) 0.001(2) 0.0023(19) 0.013(2)
C8 0.042(3) 0.052(3) 0.027(2) -0.018(2) -0.016(2) 0.036(3)
C9 0.085(5) 0.034(3) 0.024(3) -0.007(2) -0.016(3) 0.044(3)
C10 0.080(5) 0.061(4) 0.032(3) -0.027(3) -0.036(3) 0.060(4)
Cl1 0.0218(5) 0.0216(5) 0.0179(5) 0.0029(4) 0.0000(4) 0.0117(5)
O3 0.0393(19) 0.055(3) 0.0267(17) 0.0198(17) 0.0044(16) 0.030(2)
O4 0.037(2) 0.023(2) 0.076(3) 0.0069(18) -0.031(2) 0.0039(17)
O5 0.026(2) 0.112(4) 0.104(4) 0.088(3) 0.026(2) 0.032(2)
O6 0.205(7) 0.128(5) 0.042(2) -0.053(3) -0.056(3) 0.142(5)
O7 0.024(3) 0.0254(19) 0.025(2) -0.0021(17) 0.000 0.0120(13)

loop_
_atom_type_symbol
_atom_type_description
_atom_type_scat_dispersion_real
_atom_type_scat_dispersion_imag
_atom_type_scat_source
C C 0.0033 0.0016 'International Tables Vol C Tables 4.2.6.8 and 6.1.1.4'
H H 0.0000 0.0000 'International Tables Vol C Tables 4.2.6.8 and 6.1.1.4'
Cd Cd -0.8075 1.2024 'International Tables Vol C Tables 4.2.6.8 and 6.1.1.4'
Cl Cl 0.1484 0.1585 'International Tables Vol C Tables 4.2.6.8 and 6.1.1.4'
N N 0.0061 0.0033 'International Tables Vol C Tables 4.2.6.8 and 6.1.1.4'
O O 0.0106 0.0060 'International Tables Vol C Tables 4.2.6.8 and 6.1.1.4'

loop_
_geom_angle_atom_site_label_1
_geom_angle_atom_site_label_2
_geom_angle_atom_site_label_3
_geom_angle
_geom_angle_site_symmetry_1
_geom_angle_site_symmetry_3
O1 Cd1 O2 78.79(7) . 7
O1 Cd1 O2 78.79(7) . .
O1 Cd1 N1 97.23(10) . 7
O1 Cd1 N1 97.23(10) . .
O1 Cd1 N3 142.35(9) . 7
O1 Cd1 N3 142.35(9) . .
O2 Cd1 O2 157.59(14) 7 .
O2 Cd1 N1 100.17(11) . .
O2 Cd1 N1 82.67(11) . 7
O2 Cd1 N1 82.67(11) 7 .
O2 Cd1 N1 100.17(11) 7 7
O2 Cd1 N3 131.57(10) . 7
O2 Cd1 N3 131.56(10) 7 .
O2 Cd1 N3 69.16(10) 7 7
O2 Cd1 N3 69.16(10) . .
N1 Cd1 N1 165.54(19) . 7
N1 Cd1 N3 97.74(12) . 7
N1 Cd1 N3 70.49(13) . .
N1 Cd1 N3 70.49(13) 7 7
N1 Cd1 N3 97.74(12) 7 .
N3 Cd1 N3 75.30(18) 7 .
Cd1 O1 H1 117(4) . 7
Cd1 O1 H1 117(4) . .
H1 O1 H1 127(9) . 7
C5 O2 Cd1 113.6(3) . .
C2 N1 Cd1 125.6(3) . .
C4 N1 Cd1 116.0(3) . .
C4 N1 C2 117.9(4) . .
H2A N2 H2B 120.0 . .
C5 N2 H2A 120.0 . .
C5 N2 H2B 120.0 . .
C3 N3 Cd1 105.6(2) . .
C3 N3 C6 113.4(3) . .
C6 N3 Cd1 108.5(2) . .
C7 N3 Cd1 107.9(3) . .
C7 N3 C3 110.0(3) . .
C7 N3 C6 111.2(4) . .
N1 C2 H2 118.6 . .
N1 C2 C9 122.7(5) . .
C9 C2 H2 118.6 . .
N3 C3 H3A 109.8 . .
N3 C3 H3B 109.8 . .
N3 C3 C5 109.4(3) . .
H3A C3 H3B 108.2 . .
C5 C3 H3A 109.8 . .
C5 C3 H3B 109.8 . .
N1 C4 C7 116.6(4) . .
N1 C4 C8 122.3(4) . .
C8 C4 C7 121.1(4) . .
O2 C5 N2 121.6(4) . .
O2 C5 C3 121.5(4) . .
N2 C5 C3 116.9(4) . .
N3 C6 C6 112.9(3) . 7
N3 C6 H6A 109.0 . .
N3 C6 H6B 109.0 . .
C6 C6 H6A 109.0 7 .
C6 C6 H6B 109.0 7 .
H6A C6 H6B 107.8 . .
N3 C7 C4 111.4(4) . .
N3 C7 H7A 109.3 . .
N3 C7 H7B 109.3 . .
C4 C7 H7A 109.3 . .
C4 C7 H7B 109.3 . .
H7A C7 H7B 108.0 . .
C4 C8 H8 120.5 . .
C10 C8 C4 119.1(5) . .
C10 C8 H8 120.5 . .
C2 C9 H9 120.8 . .
C2 C9 C10 118.4(5) . .
C10 C9 H9 120.8 . .
C8 C10 C9 119.5(5) . .
C8 C10 H10 120.2 . .
C9 C10 H10 120.2 . .
O4 Cl1 O3 110.4(2) . .
O5 Cl1 O3 111.4(2) . .
O5 Cl1 O4 108.5(3) . .
O6 Cl1 O3 110.3(2) . .
O6 Cl1 O4 106.4(3) . .
O6 Cl1 O5 109.7(4) . .
H7 O7 H7 101(10) . 12_565

loop_
_geom_bond_atom_site_label_1
_geom_bond_atom_site_label_2
_geom_bond_distance
_geom_bond_site_symmetry_2
Cd1 O1 2.278(5) .
Cd1 O2 2.367(3) 7
Cd1 O2 2.367(3) .
Cd1 N1 2.412(4) .
Cd1 N1 2.412(4) 7
Cd1 N3 2.414(3) .
Cd1 N3 2.414(3) 7
O1 H1 0.73(5) .
O1 H1 0.73(5) 7
O2 C5 1.245(5) .
N1 C2 1.352(5) .
N1 C4 1.337(6) .
N2 H2A 0.8800 .
N2 H2B 0.8800 .
N2 C5 1.325(5) .
N3 C3 1.480(5) .
N3 C6 1.480(5) .
N3 C7 1.470(6) .
C2 H2 0.9500 .
C2 C9 1.372(7) .
C3 H3A 0.9900 .
C3 H3B 0.9900 .
C3 C5 1.520(6) .
C4 C7 1.508(6) .
C4 C8 1.384(7) .
C6 C6 1.507(9) 7
C6 H6A 0.9900 .
C6 H6B 0.9900 .
C7 H7A 0.9900 .
C7 H7B 0.9900 .
C8 H8 0.9500 .
C8 C10 1.365(8) .
C9 H9 0.9500 .
C9 C10 1.384(9) .
C10 H10 0.9500 .
Cl1 O3 1.428(3) .
Cl1 O4 1.420(4) .
Cl1 O5 1.405(4) .
Cl1 O6 1.402(4) .
O7 H7 0.80(6) .
O7 H7 0.80(6) 12_565
